data_2237069
loop_
_publ_author_name
'Ikhile, Monisola I.'
'Bala, Muhammad D.'

_publ_section_title
;
 (2,4,6-Trimethylphenyl){2-[<i>N</i>-(2,4,6-trimethylphenyl)formamido]ethyl}ammonium
 chloride
;
_journal_coeditor_code XU5637
_journal_issue 12
_journal_name_full 'Acta Crystallographica Section E'
_journal_page_first o3263
_journal_paper_doi 10.1107/S1600536812044595
_journal_volume 68
_journal_year 2012
_chemical_formula_iupac 'C21 H29 N2 O +, Cl -'
_chemical_formula_moiety 'C21 H29 N2 O +, Cl -'
_chemical_formula_sum 'C21 H29 Cl N2 O'
_chemical_formula_weight 360.91
_chemical_name_systematic
;
(2,4,6-Trimethylphenyl){2-[<i>N</i>-(2,4,6-
trimethylphenyl)formamido]ethyl}ammonium chloride
;
_space_group_IT_number 2
_symmetry_cell_setting triclinic
_symmetry_space_group_name_Hall '-P 1'
_symmetry_space_group_name_H-M 'P -1'
_atom_sites_solution_hydrogens geom
_atom_sites_solution_primary direct
_atom_sites_solution_secondary difmap
_audit_creation_method SHELXL-97
_cell_angle_alpha 74.857(2)
_cell_angle_beta 86.315(2)
_cell_angle_gamma 74.635(2)
_cell_formula_units_Z 2
_cell_length_a 8.2516(2)
_cell_length_b 8.8822(2)
_cell_length_c 14.7524(4)
_cell_measurement_reflns_used 3132
_cell_measurement_temperature 173(2)
_cell_measurement_theta_max 23.96
_cell_measurement_theta_min 2.46
_cell_volume 1006.38(5)
_computing_cell_refinement 'SAINT (Bruker, 2005)'
_computing_data_collection 'APEX2 (Bruker, 2005)'
_computing_data_reduction 'SAINT (Bruker, 2005)'
_computing_molecular_graphics 'SHELXTL (Sheldrick, 2008)'
_computing_publication_material 'SHELXTL (Sheldrick, 2008)'
_computing_structure_refinement 'SHELXTL (Sheldrick, 2008)'
_computing_structure_solution 'SHELXTL (Sheldrick, 2008)'
_diffrn_ambient_temperature 173(2)
_diffrn_measured_fraction_theta_full 1.000
_diffrn_measured_fraction_theta_max 1.000
_diffrn_measurement_device_type 'Bruker APEXII CCD'
_diffrn_measurement_method '\f and \w scans'
_diffrn_radiation_monochromator graphite
_diffrn_radiation_source 'fine-focus sealed tube'
_diffrn_radiation_type MoK\a
_diffrn_radiation_wavelength 0.71073
_diffrn_reflns_av_R_equivalents 0.0622
_diffrn_reflns_av_sigmaI/netI 0.0754
_diffrn_reflns_limit_h_max 10
_diffrn_reflns_limit_h_min -10
_diffrn_reflns_limit_k_max 11
_diffrn_reflns_limit_k_min -11
_diffrn_reflns_limit_l_max 19
_diffrn_reflns_limit_l_min -19
_diffrn_reflns_number 19610
_diffrn_reflns_theta_full 28.00
_diffrn_reflns_theta_max 28.00
_diffrn_reflns_theta_min 1.43
_diffrn_standards_number 0
_exptl_absorpt_coefficient_mu 0.201
_exptl_absorpt_correction_type none
_exptl_crystal_colour colourless
_exptl_crystal_density_diffrn 1.191
_exptl_crystal_density_method 'not measured'
_exptl_crystal_description block
_exptl_crystal_F_000 388
_exptl_crystal_size_max 0.36
_exptl_crystal_size_mid 0.21
_exptl_crystal_size_min 0.11
_refine_diff_density_max 0.309
_refine_diff_density_min -0.248
_refine_ls_extinction_method none
_refine_ls_goodness_of_fit_ref 0.903
_refine_ls_hydrogen_treatment constr
_refine_ls_matrix_type full
_refine_ls_number_parameters 232
_refine_ls_number_reflns 4853
_refine_ls_number_restraints 0
_refine_ls_restrained_S_all 0.903
_refine_ls_R_factor_all 0.0810
_refine_ls_R_factor_gt 0.0443
_refine_ls_shift/su_max 0.001
_refine_ls_shift/su_mean 0.000
_refine_ls_structure_factor_coef Fsqd
_refine_ls_weighting_details 'calc w=1/[\s^2^(Fo^2^)+(0.0478P)^2^+0.0000P] where P=(Fo^2^+2Fc^2^)/3'
_refine_ls_weighting_scheme calc
_refine_ls_wR_factor_gt 0.0955
_refine_ls_wR_factor_ref 0.1073
_reflns_number_gt 2975
_reflns_number_total 4853
_reflns_threshold_expression I>2sigma(I)
_cod_data_source_file xu5637.cif
_cod_data_source_block I
_cod_database_code 2237069
_cod_database_fobs_code 2237069

loop_
_symmetry_equiv_pos_as_xyz
'x, y, z'
'-x, -y, -z'

loop_
_atom_site_type_symbol
_atom_site_label
_atom_site_fract_x
_atom_site_fract_y
_atom_site_fract_z
_atom_site_U_iso_or_equiv
_atom_site_adp_type
_atom_site_calc_flag
_atom_site_refinement_flags
_atom_site_occupancy
_atom_site_symmetry_multiplicity
C C1 -0.0762(2) 0.8248(2) 0.13320(12) 0.0263(4) Uani d . 1 1
C C2 -0.0175(2) 0.9590(2) 0.13117(12) 0.0298(4) Uani d . 1 1
C C3 -0.1346(2) 1.1060(2) 0.12548(13) 0.0347(5) Uani d . 1 1
H H3 -0.0958 1.1971 0.1266 0.042 Uiso calc R 1 1
C C4 -0.3055(2) 1.1251(2) 0.11826(13) 0.0365(5) Uani d . 1 1
C C5 -0.3594(2) 0.9905(2) 0.11714(13) 0.0373(5) Uani d . 1 1
H H5 -0.4761 1.0021 0.1104 0.045 Uiso calc R 1 1
C C6 -0.2486(2) 0.8385(2) 0.12561(12) 0.0318(4) Uani d . 1 1
C C7 0.1675(2) 0.9497(2) 0.13254(14) 0.0390(5) Uani d . 1 1
H H7A 0.2107 0.9029 0.1969 0.058 Uiso calc R 1 1
H H7B 0.1844 1.0584 0.1096 0.058 Uiso calc R 1 1
H H7C 0.2277 0.8817 0.0920 0.058 Uiso calc R 1 1
C C8 -0.4291(3) 1.2871(3) 0.11207(17) 0.0573(6) Uani d . 1 1
H H8A -0.4089 1.3296 0.1641 0.086 Uiso calc R 1 1
H H8B -0.5439 1.2744 0.1159 0.086 Uiso calc R 1 1
H H8C -0.4145 1.3622 0.0522 0.086 Uiso calc R 1 1
C C9 -0.3162(2) 0.6959(2) 0.12768(15) 0.0441(5) Uani d . 1 1
H H9A -0.2934 0.6669 0.0676 0.066 Uiso calc R 1 1
H H9B -0.4378 0.7239 0.1383 0.066 Uiso calc R 1 1
H H9C -0.2616 0.6041 0.1786 0.066 Uiso calc R 1 1
C C10 0.0609(2) 0.5899(2) 0.07631(14) 0.0392(5) Uani d . 1 1
H H10 0.0013 0.6435 0.0190 0.047 Uiso calc R 1 1
C C11 0.1348(2) 0.5881(2) 0.23205(12) 0.0288(4) Uani d . 1 1
H H11A 0.1508 0.6696 0.2630 0.035 Uiso calc R 1 1
H H11B 0.2471 0.5234 0.2188 0.035 Uiso calc R 1 1
C C12 0.0402(2) 0.4789(2) 0.29708(12) 0.0277(4) Uani d . 1 1
H H12A -0.0680 0.5452 0.3143 0.033 Uiso calc R 1 1
H H12B 0.0153 0.4042 0.2638 0.033 Uiso calc R 1 1
C C13 0.2789(2) 0.2444(2) 0.37526(12) 0.0249(4) Uani d . 1 1
C C14 0.2386(2) 0.1044(2) 0.36930(12) 0.0265(4) Uani d . 1 1
C C15 0.3711(2) -0.0292(2) 0.36709(12) 0.0320(4) Uani d . 1 1
H H15 0.3467 -0.1262 0.3634 0.038 Uiso calc R 1 1
C C16 0.5376(2) -0.0257(2) 0.37002(12) 0.0328(4) Uani d . 1 1
C C17 0.5706(2) 0.1165(2) 0.37419(13) 0.0345(5) Uani d . 1 1
H H17 0.6843 0.1205 0.3750 0.041 Uiso calc R 1 1
C C18 0.4440(2) 0.2546(2) 0.37721(12) 0.0280(4) Uani d . 1 1
C C19 0.0599(2) 0.0917(2) 0.36649(14) 0.0345(5) Uani d . 1 1
H H19A -0.0098 0.1503 0.4090 0.052 Uiso calc R 1 1
H H19B 0.0581 -0.0221 0.3863 0.052 Uiso calc R 1 1
H H19C 0.0155 0.1386 0.3024 0.052 Uiso calc R 1 1
C C20 0.6787(2) -0.1744(2) 0.36982(15) 0.0471(6) Uani d . 1 1
H H20A 0.6388 -0.2712 0.3968 0.071 Uiso calc R 1 1
H H20B 0.7730 -0.1756 0.4074 0.071 Uiso calc R 1 1
H H20C 0.7157 -0.1727 0.3052 0.071 Uiso calc R 1 1
C C21 0.4916(2) 0.4051(2) 0.38237(15) 0.0409(5) Uani d . 1 1
H H21A 0.6129 0.3795 0.3934 0.061 Uiso calc R 1 1
H H21B 0.4309 0.4457 0.4340 0.061 Uiso calc R 1 1
H H21C 0.4620 0.4877 0.3231 0.061 Uiso calc R 1 1
N N1 0.04243(17) 0.66963(18) 0.14387(10) 0.0289(3) Uani d . 1 1
N N2 0.13837(16) 0.38311(16) 0.38442(10) 0.0246(3) Uani d . 1 1
H H2A 0.1811 0.4518 0.4072 0.030 Uiso calc R 1 1
H H2B 0.0652 0.3452 0.4287 0.030 Uiso calc R 1 1
O O1 0.14983(17) 0.45239(18) 0.08378(10) 0.0544(4) Uani d . 1 1
Cl Cl1 0.13717(5) 0.66160(5) 0.47043(3) 0.03312(14) Uani d . 1 1

loop_
_atom_site_aniso_label
_atom_site_aniso_U_11
_atom_site_aniso_U_22
_atom_site_aniso_U_33
_atom_site_aniso_U_12
_atom_site_aniso_U_13
_atom_site_aniso_U_23
C1 0.0249(9) 0.0308(10) 0.0200(9) -0.0033(8) -0.0015(7) -0.0046(8)
C2 0.0297(10) 0.0356(11) 0.0228(9) -0.0091(9) -0.0013(8) -0.0041(8)
C3 0.0427(11) 0.0315(11) 0.0277(10) -0.0080(9) -0.0031(9) -0.0043(9)
C4 0.0357(11) 0.0368(12) 0.0290(10) 0.0015(9) -0.0019(9) -0.0052(9)
C5 0.0236(9) 0.0494(13) 0.0331(11) -0.0026(9) -0.0023(8) -0.0069(10)
C6 0.0280(10) 0.0399(12) 0.0261(10) -0.0075(9) -0.0019(8) -0.0065(9)
C7 0.0321(10) 0.0436(12) 0.0413(12) -0.0132(9) -0.0015(9) -0.0071(10)
C8 0.0571(14) 0.0446(14) 0.0557(15) 0.0123(11) -0.0079(12) -0.0117(12)
C9 0.0331(11) 0.0495(13) 0.0516(14) -0.0140(10) -0.0051(10) -0.0115(11)
C10 0.0345(11) 0.0473(13) 0.0331(11) 0.0000(10) -0.0053(9) -0.0152(10)
C11 0.0262(9) 0.0323(10) 0.0252(9) -0.0033(8) -0.0053(7) -0.0056(8)
C12 0.0225(9) 0.0274(10) 0.0295(10) -0.0014(8) -0.0067(7) -0.0044(8)
C13 0.0222(9) 0.0263(10) 0.0226(9) 0.0004(7) -0.0028(7) -0.0058(8)
C14 0.0265(9) 0.0268(10) 0.0232(9) -0.0025(8) -0.0016(7) -0.0052(8)
C15 0.0372(11) 0.0276(10) 0.0275(10) -0.0028(8) 0.0009(8) -0.0067(8)
C16 0.0313(10) 0.0345(11) 0.0242(10) 0.0044(9) 0.0000(8) -0.0060(8)
C17 0.0208(9) 0.0479(12) 0.0291(10) -0.0014(9) 0.0001(8) -0.0077(9)
C18 0.0232(9) 0.0363(11) 0.0234(9) -0.0056(8) -0.0026(7) -0.0074(8)
C19 0.0322(10) 0.0308(11) 0.0443(12) -0.0095(9) -0.0002(9) -0.0143(9)
C20 0.0418(12) 0.0468(13) 0.0361(12) 0.0127(10) 0.0024(9) -0.0070(10)
C21 0.0272(10) 0.0490(13) 0.0514(13) -0.0133(9) -0.0024(9) -0.0172(11)
N1 0.0295(8) 0.0312(9) 0.0227(8) -0.0015(7) -0.0042(6) -0.0065(7)
N2 0.0225(7) 0.0259(8) 0.0264(8) -0.0065(6) 0.0002(6) -0.0079(6)
O1 0.0514(9) 0.0540(10) 0.0525(10) 0.0147(8) -0.0150(8) -0.0295(8)
Cl1 0.0312(3) 0.0314(3) 0.0414(3) -0.0118(2) 0.0066(2) -0.0148(2)

loop_
_atom_type_symbol
_atom_type_description
_atom_type_scat_dispersion_real
_atom_type_scat_dispersion_imag
_atom_type_scat_source
C C 0.0033 0.0016 'International Tables Vol C Tables 4.2.6.8 and 6.1.1.4'
H H 0.0000 0.0000 'International Tables Vol C Tables 4.2.6.8 and 6.1.1.4'
N N 0.0061 0.0033 'International Tables Vol C Tables 4.2.6.8 and 6.1.1.4'
Cl Cl 0.1484 0.1585 'International Tables Vol C Tables 4.2.6.8 and 6.1.1.4'
O O 0.0106 0.0060 'International Tables Vol C Tables 4.2.6.8 and 6.1.1.4'

loop_
_geom_angle_atom_site_label_1
_geom_angle_atom_site_label_2
_geom_angle_atom_site_label_3
_geom_angle
C2 C1 C6 121.13(16)
C2 C1 N1 119.19(15)
C6 C1 N1 119.69(15)
C3 C2 C1 118.23(16)
C3 C2 C7 119.68(16)
C1 C2 C7 122.08(16)
C4 C3 C2 122.63(18)
C4 C3 H3 118.7
C2 C3 H3 118.7
C3 C4 C5 117.69(17)
C3 C4 C8 121.08(19)
C5 C4 C8 121.24(18)
C4 C5 C6 122.44(17)
C4 C5 H5 118.8
C6 C5 H5 118.8
C5 C6 C1 117.82(17)
C5 C6 C9 119.69(16)
C1 C6 C9 122.49(17)
C2 C7 H7A 109.5
C2 C7 H7B 109.5
H7A C7 H7B 109.5
C2 C7 H7C 109.5
H7A C7 H7C 109.5
H7B C7 H7C 109.5
C4 C8 H8A 109.5
C4 C8 H8B 109.5
H8A C8 H8B 109.5
C4 C8 H8C 109.5
H8A C8 H8C 109.5
H8B C8 H8C 109.5
C6 C9 H9A 109.5
C6 C9 H9B 109.5
H9A C9 H9B 109.5
C6 C9 H9C 109.5
H9A C9 H9C 109.5
H9B C9 H9C 109.5
O1 C10 N1 124.35(18)
O1 C10 H10 117.8
N1 C10 H10 117.8
N1 C11 C12 110.66(14)
N1 C11 H11A 109.5
C12 C11 H11A 109.5
N1 C11 H11B 109.5
C12 C11 H11B 109.5
H11A C11 H11B 108.1
N2 C12 C11 111.89(13)
N2 C12 H12A 109.2
C11 C12 H12A 109.2
N2 C12 H12B 109.2
C11 C12 H12B 109.2
H12A C12 H12B 107.9
C18 C13 C14 122.59(15)
C18 C13 N2 119.86(15)
C14 C13 N2 117.49(14)
C15 C14 C13 117.36(15)
C15 C14 C19 119.38(16)
C13 C14 C19 123.25(15)
C16 C15 C14 122.21(17)
C16 C15 H15 118.9
C14 C15 H15 118.9
C17 C16 C15 118.06(16)
C17 C16 C20 121.05(17)
C15 C16 C20 120.88(18)
C16 C17 C18 122.75(17)
C16 C17 H17 118.6
C18 C17 H17 118.6
C13 C18 C17 117.00(16)
C13 C18 C21 123.79(16)
C17 C18 C21 119.21(16)
C14 C19 H19A 109.5
C14 C19 H19B 109.5
H19A C19 H19B 109.5
C14 C19 H19C 109.5
H19A C19 H19C 109.5
H19B C19 H19C 109.5
C16 C20 H20A 109.5
C16 C20 H20B 109.5
H20A C20 H20B 109.5
C16 C20 H20C 109.5
H20A C20 H20C 109.5
H20B C20 H20C 109.5
C18 C21 H21A 109.5
C18 C21 H21B 109.5
H21A C21 H21B 109.5
C18 C21 H21C 109.5
H21A C21 H21C 109.5
H21B C21 H21C 109.5
C10 N1 C1 121.01(15)
C10 N1 C11 118.12(15)
C1 N1 C11 120.64(14)
C13 N2 C12 116.63(13)
C13 N2 H2A 108.1
C12 N2 H2A 108.1
C13 N2 H2B 108.1
C12 N2 H2B 108.1
H2A N2 H2B 107.3

loop_
_geom_bond_atom_site_label_1
_geom_bond_atom_site_label_2
_geom_bond_distance
C1 C2 1.394(2)
C1 C6 1.404(2)
C1 N1 1.440(2)
C2 C3 1.389(2)
C2 C7 1.508(2)
C3 C4 1.383(3)
C3 H3 0.9500
C4 C5 1.385(3)
C4 C8 1.511(3)
C5 C6 1.396(2)
C5 H5 0.9500
C6 C9 1.506(3)
C7 H7A 0.9800
C7 H7B 0.9800
C7 H7C 0.9800
C8 H8A 0.9800
C8 H8B 0.9800
C8 H8C 0.9800
C9 H9A 0.9800
C9 H9B 0.9800
C9 H9C 0.9800
C10 O1 1.227(2)
C10 N1 1.345(2)
C10 H10 0.9500
C11 N1 1.463(2)
C11 C12 1.513(2)
C11 H11A 0.9900
C11 H11B 0.9900
C12 N2 1.495(2)
C12 H12A 0.9900
C12 H12B 0.9900
C13 C18 1.392(2)
C13 C14 1.394(2)
C13 N2 1.4802(19)
C14 C15 1.391(2)
C14 C19 1.513(2)
C15 C16 1.386(2)
C15 H15 0.9500
C16 C17 1.378(3)
C16 C20 1.512(2)
C17 C18 1.393(2)
C17 H17 0.9500
C18 C21 1.511(2)
C19 H19A 0.9800
C19 H19B 0.9800
C19 H19C 0.9800
C20 H20A 0.9800
C20 H20B 0.9800
C20 H20C 0.9800
C21 H21A 0.9800
C21 H21B 0.9800
C21 H21C 0.9800
N2 H2A 0.9200
N2 H2B 0.9200

loop_
_geom_hbond_atom_site_label_D
_geom_hbond_atom_site_label_H
_geom_hbond_atom_site_label_A
_geom_hbond_site_symmetry_A
_geom_hbond_distance_DH
_geom_hbond_distance_HA
_geom_hbond_distance_DA
_geom_hbond_angle_DHA
N2 H2A Cl1 . 0.92 2.23 3.0585(14) 149.2
N2 H2B Cl1 2_566 0.92 2.17 3.0531(14) 161.4

loop_
_geom_torsion_atom_site_label_1
_geom_torsion_atom_site_label_2
_geom_torsion_atom_site_label_3
_geom_torsion_atom_site_label_4
_geom_torsion
C6 C1 C2 C3 2.7(3)
N1 C1 C2 C3 -176.89(16)
C6 C1 C2 C7 -175.73(17)
N1 C1 C2 C7 4.6(3)
C1 C2 C3 C4 -2.5(3)
C7 C2 C3 C4 176.02(17)
C2 C3 C4 C5 0.3(3)
C2 C3 C4 C8 -179.90(18)
C3 C4 C5 C6 1.8(3)
C8 C4 C5 C6 -178.02(19)
C4 C5 C6 C1 -1.6(3)
C4 C5 C6 C9 177.59(18)
C2 C1 C6 C5 -0.8(3)
N1 C1 C6 C5 178.83(15)
C2 C1 C6 C9 -179.92(17)
N1 C1 C6 C9 -0.3(3)
N1 C11 C12 N2 175.09(13)
C18 C13 C14 C15 1.2(3)
N2 C13 C14 C15 -175.77(15)
C18 C13 C14 C19 -179.60(17)
N2 C13 C14 C19 3.4(2)
C13 C14 C15 C16 -0.4(3)
C19 C14 C15 C16 -179.61(17)
C14 C15 C16 C17 -0.8(3)
C14 C15 C16 C20 178.54(17)
C15 C16 C17 C18 1.2(3)
C20 C16 C17 C18 -178.12(17)
C14 C13 C18 C17 -0.8(3)
N2 C13 C18 C17 176.08(15)
C14 C13 C18 C21 179.17(17)
N2 C13 C18 C21 -3.9(3)
C16 C17 C18 C13 -0.4(3)
C16 C17 C18 C21 179.60(17)
O1 C10 N1 C1 -174.15(17)
O1 C10 N1 C11 0.4(3)
C2 C1 N1 C10 -117.52(19)
C6 C1 N1 C10 62.9(2)
C2 C1 N1 C11 68.1(2)
C6 C1 N1 C11 -111.52(18)
C12 C11 N1 C10 -83.4(2)
C12 C11 N1 C1 91.09(18)
C18 C13 N2 C12 106.18(18)
C14 C13 N2 C12 -76.74(19)
C11 C12 N2 C13 -75.89(18)

loop_
_cod_related_entry_id
_cod_related_entry_database
_cod_related_entry_code
1 ChemSpider 30658263
